data_1503339
loop_
_publ_author_name
'Zhou, Shuangliu'
'Chen, Chi-Ren'
'Gau, Han-Mou'

_publ_section_title
;
 Highly enantioselective 3-furylation of ketones using (3-furyl)titanium
 nucleophile.
;
_journal_issue 1
_journal_name_full 'Organic letters'
_journal_page_first 48
_journal_page_last 51
_journal_paper_doi 10.1021/ol902454n
_journal_volume 12
_journal_year 2010
_chemical_formula_sum 'C26 H48 O8 Ti2'
_chemical_formula_weight 584.44
_chemical_name_systematic
; 
 ? 
;
_space_group_IT_number 2
_symmetry_cell_setting triclinic
_symmetry_space_group_name_Hall '-P 1'
_symmetry_space_group_name_H-M 'P -1'
_atom_sites_solution_hydrogens geom
_atom_sites_solution_primary direct
_atom_sites_solution_secondary difmap
_audit_creation_method SHELXL-97
_cell_angle_alpha 113.758(5)
_cell_angle_beta 101.296(5)
_cell_angle_gamma 94.518(5)
_cell_formula_units_Z 1
_cell_length_a 9.5335(6)
_cell_length_b 9.5629(5)
_cell_length_c 9.9966(5)
_cell_measurement_reflns_used 3926
_cell_measurement_temperature 100(2)
_cell_measurement_theta_max 29.1550
_cell_measurement_theta_min 2.9303
_cell_volume 805.25(9)
_computing_cell_refinement
;
CrysAlisPro, Oxford Diffraction Ltd.,
Version 1.171.33.34d (release 27-02-2009 CrysAlis171 .NET)
(compiled Feb 27 2009,15:38:38)
;
_computing_data_collection
;
CrysAlisPro, Oxford Diffraction Ltd.,
Version 1.171.33.34d (release 27-02-2009 CrysAlis171 .NET)
(compiled Feb 27 2009,15:38:38)
;
_computing_data_reduction
;
CrysAlisPro, Oxford Diffraction Ltd.,
Version 1.171.33.34d (release 27-02-2009 CrysAlis171 .NET)
(compiled Feb 27 2009,15:38:38)
;
_computing_molecular_graphics 'Bruker SHELXTL'
_computing_publication_material 'Bruker SHELXTL'
_computing_structure_refinement 'SHELXL-97 (Sheldrick, 1997)'
_computing_structure_solution 'SHELXS-97 (Sheldrick, 1990)'
_diffrn_ambient_temperature 100(2)
_diffrn_measured_fraction_theta_full 0.994
_diffrn_measured_fraction_theta_max 0.994
_diffrn_measurement_device_type 'multiwire proportional'
_diffrn_measurement_method 'phi and omega scans'
_diffrn_radiation_monochromator graphite
_diffrn_radiation_source 'fine-focus sealed tube'
_diffrn_radiation_type MoK\a
_diffrn_radiation_wavelength 0.71073
_diffrn_reflns_av_R_equivalents 0.0251
_diffrn_reflns_av_sigmaI/netI 0.0410
_diffrn_reflns_limit_h_max 11
_diffrn_reflns_limit_h_min -7
_diffrn_reflns_limit_k_max 11
_diffrn_reflns_limit_k_min -11
_diffrn_reflns_limit_l_max 12
_diffrn_reflns_limit_l_min -12
_diffrn_reflns_number 5451
_diffrn_reflns_theta_full 26.00
_diffrn_reflns_theta_max 26.00
_diffrn_reflns_theta_min 2.94
_exptl_absorpt_coefficient_mu 0.535
_exptl_absorpt_correction_T_max 1.00000
_exptl_absorpt_correction_T_min 0.92113
_exptl_absorpt_correction_type multi-scan
_exptl_absorpt_process_details
;
CrysAlisPro, Oxford Diffraction Ltd.,
Version 1.171.33.34d (release 27-02-2009 CrysAlis171 .NET)
(compiled Feb 27 2009,15:38:38)
Empirical absorption correction using spherical harmonics,
 implemented in SCALE3 ABSPACK scaling algorithm.
;
_exptl_crystal_colour yellow
_exptl_crystal_density_diffrn 1.205
_exptl_crystal_density_method 'not measured'
_exptl_crystal_description plate
_exptl_crystal_F_000 312
_exptl_crystal_size_max 0.59
_exptl_crystal_size_mid 0.41
_exptl_crystal_size_min 0.28
_refine_diff_density_max 0.705
_refine_diff_density_min -0.608
_refine_diff_density_rms 0.074
_refine_ls_extinction_method none
_refine_ls_goodness_of_fit_ref 1.164
_refine_ls_hydrogen_treatment constr
_refine_ls_matrix_type full
_refine_ls_number_parameters 163
_refine_ls_number_reflns 3149
_refine_ls_number_restraints 0
_refine_ls_restrained_S_all 1.164
_refine_ls_R_factor_all 0.0552
_refine_ls_R_factor_gt 0.0459
_refine_ls_shift/su_max 0.001
_refine_ls_shift/su_mean 0.000
_refine_ls_structure_factor_coef Fsqd
_refine_ls_weighting_details 'calc w=1/[\s^2^(Fo^2^)+(0.0848P)^2^+0.0000P] where P=(Fo^2^+2Fc^2^)/3'
_refine_ls_weighting_scheme calc
_refine_ls_wR_factor_gt 0.1360
_refine_ls_wR_factor_ref 0.1395
_reflns_number_gt 2613
_reflns_number_total 3149
_reflns_threshold_expression >2sigma(I)
_cod_data_source_file ol902454n_si_002.cif
_cod_data_source_block (3-furyl)Ti(OiPr)3
_cod_depositor_comments
;
The following automatic conversions were performed:

'_symmetry_cell_setting' value 'Triclinic' changed to 'triclinic'
according to /home/saulius/struct/CIF-dictionaries/cif_core.dic
dictionary named 'cif_core.dic' version 2.4.2 from 2011-04-26.

Automatic conversion script
Id: cif_fix_values 1715 2011-07-08 13:25:40Z adriana 
;
_cod_original_cell_volume 805.25(8)
_cod_original_sg_symbol_H-M P-1
_cod_database_code 1503339

loop_
_symmetry_equiv_pos_as_xyz
'x, y, z'
'-x, -y, -z'

loop_
_atom_site_label
_atom_site_type_symbol
_atom_site_fract_x
_atom_site_fract_y
_atom_site_fract_z
_atom_site_U_iso_or_equiv
_atom_site_adp_type
_atom_site_occupancy
_atom_site_symmetry_multiplicity
_atom_site_calc_flag
_atom_site_refinement_flags
Ti1 Ti 0.62135(5) 0.65285(5) 0.55026(4) 0.01679(17) Uani 1 1 d .
O1 O 0.9295(4) 0.5466(4) 0.8551(3) 0.0749(9) Uani 1 1 d .
O2 O 0.6603(2) 0.6609(2) 0.38364(19) 0.0248(4) Uani 1 1 d .
O3 O 0.6489(2) 0.8534(2) 0.67101(19) 0.0233(4) Uani 1 1 d .
O4 O 0.43342(18) 0.58933(19) 0.57422(17) 0.0183(4) Uani 1 1 d .
C1 C 0.8000(3) 0.6104(3) 0.6773(3) 0.0216(5) Uani 1 1 d .
C2 C 0.9452(3) 0.6218(4) 0.6778(4) 0.0371(7) Uani 1 1 d .
H2A H 0.9842 0.6522 0.6134 0.044 Uiso 1 1 calc R
C3 C 1.0234(3) 0.5846(3) 0.7805(3) 0.0275(6) Uani 1 1 d .
H3A H 1.1229 0.5842 0.7988 0.033 Uiso 1 1 calc R
C4 C 0.7971(4) 0.5660(4) 0.7949(4) 0.0427(8) Uani 1 1 d .
H4A H 0.7142 0.5519 0.8272 0.051 Uiso 1 1 calc R
C5 C 0.7041(3) 0.7753(3) 0.3370(3) 0.0311(7) Uani 1 1 d .
H5A H 0.6666 0.8694 0.3904 0.037 Uiso 1 1 calc R
C6 C 0.6387(5) 0.7159(4) 0.1697(4) 0.0584(11) Uani 1 1 d .
H6A H 0.5348 0.6935 0.1494 0.088 Uiso 1 1 calc R
H6B H 0.6740 0.6231 0.1163 0.088 Uiso 1 1 calc R
H6C H 0.6658 0.7934 0.1369 0.088 Uiso 1 1 calc R
C7 C 0.8667(4) 0.8128(4) 0.3775(5) 0.0565(10) Uani 1 1 d .
H7A H 0.9030 0.8504 0.4847 0.085 Uiso 1 1 calc R
H7B H 0.8966 0.8910 0.3468 0.085 Uiso 1 1 calc R
H7C H 0.9046 0.7209 0.3270 0.085 Uiso 1 1 calc R
C8 C 0.6948(3) 1.0054(3) 0.7877(3) 0.0305(6) Uani 1 1 d .
H8A H 0.6177 1.0315 0.8410 0.037 Uiso 1 1 calc R
C9 C 0.8296(4) 1.0095(4) 0.8987(4) 0.0583(10) Uani 1 1 d .
H9A H 0.8096 0.9350 0.9373 0.087 Uiso 1 1 calc R
H9B H 0.8582 1.1114 0.9806 0.087 Uiso 1 1 calc R
H9C H 0.9068 0.9847 0.8488 0.087 Uiso 1 1 calc R
C10 C 0.7159(5) 1.1192(4) 0.7195(4) 0.0517(9) Uani 1 1 d .
H10A H 0.6269 1.1110 0.6502 0.078 Uiso 1 1 calc R
H10B H 0.7912 1.0956 0.6668 0.078 Uiso 1 1 calc R
H10C H 0.7430 1.2229 0.7984 0.078 Uiso 1 1 calc R
C11 C 0.3388(3) 0.6719(3) 0.6639(3) 0.0220(5) Uani 1 1 d .
H11A H 0.2510 0.5977 0.6420 0.026 Uiso 1 1 calc R
C12 C 0.4130(3) 0.7308(3) 0.8298(3) 0.0330(7) Uani 1 1 d .
H12A H 0.4396 0.6454 0.8505 0.049 Uiso 1 1 calc R
H12D H 0.3479 0.7791 0.8893 0.049 Uiso 1 1 calc R
H12B H 0.4987 0.8052 0.8547 0.049 Uiso 1 1 calc R
C13 C 0.2932(3) 0.7978(3) 0.6192(3) 0.0326(7) Uani 1 1 d .
H13D H 0.2469 0.7529 0.5133 0.049 Uiso 1 1 calc R
H13A H 0.3772 0.8728 0.6405 0.049 Uiso 1 1 calc R
H13B H 0.2264 0.8478 0.6755 0.049 Uiso 1 1 calc R

loop_
_atom_site_aniso_label
_atom_site_aniso_U_11
_atom_site_aniso_U_22
_atom_site_aniso_U_33
_atom_site_aniso_U_23
_atom_site_aniso_U_13
_atom_site_aniso_U_12
Ti1 0.0181(3) 0.0151(2) 0.0135(2) 0.00356(18) 0.00234(17) 0.00111(18)
O1 0.079(2) 0.086(2) 0.0569(17) 0.0338(17) -0.0026(16) 0.0286(19)
O2 0.0342(11) 0.0212(9) 0.0182(9) 0.0083(8) 0.0060(8) 0.0020(8)
O3 0.0241(10) 0.0166(9) 0.0207(9) 0.0017(8) 0.0019(7) -0.0002(8)
O4 0.0174(9) 0.0162(8) 0.0173(8) 0.0035(7) 0.0039(7) 0.0028(7)
C1 0.0210(14) 0.0191(12) 0.0207(12) 0.0056(10) 0.0034(10) 0.0030(10)
C2 0.0298(17) 0.0358(16) 0.0415(17) 0.0142(14) 0.0063(14) 0.0022(14)
C3 0.0160(14) 0.0377(16) 0.0255(13) 0.0124(12) -0.0016(11) 0.0094(12)
C4 0.0359(18) 0.060(2) 0.0451(19) 0.0331(18) 0.0118(15) 0.0161(16)
C5 0.0435(19) 0.0247(14) 0.0260(14) 0.0127(12) 0.0087(13) 0.0008(13)
C6 0.089(3) 0.056(2) 0.0310(18) 0.0272(18) 0.0047(19) -0.008(2)
C7 0.054(2) 0.047(2) 0.069(3) 0.027(2) 0.018(2) -0.0077(18)
C8 0.0308(16) 0.0186(13) 0.0287(14) -0.0010(12) 0.0048(12) -0.0009(12)
C9 0.049(2) 0.0393(19) 0.045(2) -0.0110(16) -0.0142(17) 0.0056(18)
C10 0.066(3) 0.0231(16) 0.060(2) 0.0104(16) 0.021(2) -0.0005(16)
C11 0.0216(14) 0.0187(12) 0.0213(12) 0.0031(10) 0.0076(10) 0.0036(10)
C12 0.0367(17) 0.0343(16) 0.0196(13) 0.0023(12) 0.0107(12) 0.0024(13)
C13 0.0267(16) 0.0253(14) 0.0446(17) 0.0125(13) 0.0097(13) 0.0105(12)

loop_
_atom_type_symbol
_atom_type_description
_atom_type_scat_dispersion_real
_atom_type_scat_dispersion_imag
_atom_type_scat_source
C C 0.0033 0.0016 'International Tables Vol C Tables 4.2.6.8 and 6.1.1.4'
H H 0.0000 0.0000 'International Tables Vol C Tables 4.2.6.8 and 6.1.1.4'
O O 0.0106 0.0060 'International Tables Vol C Tables 4.2.6.8 and 6.1.1.4'
Ti Ti 0.2776 0.4457 'International Tables Vol C Tables 4.2.6.8 and 6.1.1.4'

loop_
_geom_angle_atom_site_label_1
_geom_angle_atom_site_label_2
_geom_angle_atom_site_label_3
_geom_angle
_geom_angle_site_symmetry_1
_geom_angle_site_symmetry_3
O3 Ti1 O2 100.38(8) . .
O3 Ti1 O4 99.10(8) . .
O2 Ti1 O4 126.89(8) . .
O3 Ti1 C1 94.63(9) . .
O2 Ti1 C1 111.19(9) . .
O4 Ti1 C1 115.83(8) . .
O3 Ti1 O4 171.32(7) . 2_666
O2 Ti1 O4 87.33(7) . 2_666
O4 Ti1 O4 72.87(7) . 2_666
C1 Ti1 O4 86.19(8) . 2_666
O3 Ti1 Ti1 137.17(6) . 2_666
O2 Ti1 Ti1 109.12(6) . 2_666
O4 Ti1 Ti1 38.16(5) . 2_666
C1 Ti1 Ti1 102.51(7) . 2_666
O4 Ti1 Ti1 34.70(4) 2_666 2_666
C4 O1 C3 106.3(2) . .
C5 O2 Ti1 138.01(16) . .
C8 O3 Ti1 167.41(18) . .
C11 O4 Ti1 133.18(14) . .
C11 O4 Ti1 119.52(14) . 2_666
Ti1 O4 Ti1 107.13(7) . 2_666
C2 C1 C4 102.0(3) . .
C2 C1 Ti1 132.6(2) . .
C4 C1 Ti1 125.4(2) . .
C3 C2 C1 112.7(3) . .
C3 C2 H2A 123.7 . .
C1 C2 H2A 123.7 . .
C2 C3 O1 107.4(3) . .
C2 C3 H3A 126.3 . .
O1 C3 H3A 126.3 . .
O1 C4 C1 111.6(3) . .
O1 C4 H4A 124.2 . .
C1 C4 H4A 124.2 . .
O2 C5 C7 109.4(3) . .
O2 C5 C6 108.6(2) . .
C7 C5 C6 112.6(3) . .
O2 C5 H5A 108.8 . .
C7 C5 H5A 108.8 . .
C6 C5 H5A 108.8 . .
C5 C6 H6A 109.5 . .
C5 C6 H6B 109.5 . .
H6A C6 H6B 109.5 . .
C5 C6 H6C 109.5 . .
H6A C6 H6C 109.5 . .
H6B C6 H6C 109.5 . .
C5 C7 H7A 109.5 . .
C5 C7 H7B 109.5 . .
H7A C7 H7B 109.5 . .
C5 C7 H7C 109.5 . .
H7A C7 H7C 109.5 . .
H7B C7 H7C 109.5 . .
O3 C8 C9 109.4(2) . .
O3 C8 C10 109.4(2) . .
C9 C8 C10 113.4(3) . .
O3 C8 H8A 108.2 . .
C9 C8 H8A 108.2 . .
C10 C8 H8A 108.2 . .
C8 C9 H9A 109.5 . .
C8 C9 H9B 109.5 . .
H9A C9 H9B 109.5 . .
C8 C9 H9C 109.5 . .
H9A C9 H9C 109.5 . .
H9B C9 H9C 109.5 . .
C8 C10 H10A 109.5 . .
C8 C10 H10B 109.5 . .
H10A C10 H10B 109.5 . .
C8 C10 H10C 109.5 . .
H10A C10 H10C 109.5 . .
H10B C10 H10C 109.5 . .
O4 C11 C13 110.3(2) . .
O4 C11 C12 109.3(2) . .
C13 C11 C12 113.7(2) . .
O4 C11 H11A 107.8 . .
C13 C11 H11A 107.8 . .
C12 C11 H11A 107.8 . .
C11 C12 H12A 109.5 . .
C11 C12 H12D 109.5 . .
H12A C12 H12D 109.5 . .
C11 C12 H12B 109.5 . .
H12A C12 H12B 109.5 . .
H12D C12 H12B 109.5 . .
C11 C13 H13D 109.5 . .
C11 C13 H13A 109.5 . .
H13D C13 H13A 109.5 . .
C11 C13 H13B 109.5 . .
H13D C13 H13B 109.5 . .
H13A C13 H13B 109.5 . .

loop_
_geom_bond_atom_site_label_1
_geom_bond_atom_site_label_2
_geom_bond_distance
_geom_bond_site_symmetry_2
Ti1 O3 1.7706(17) .
Ti1 O2 1.8051(17) .
Ti1 O4 1.9366(17) .
Ti1 C1 2.087(3) .
Ti1 O4 2.1019(17) 2_666
Ti1 Ti1 3.2506(9) 2_666
O1 C4 1.349(4) .
O1 C3 1.385(4) .
O2 C5 1.415(3) .
O3 C8 1.414(3) .
O4 C11 1.449(3) .
O4 Ti1 2.1019(17) 2_666
C1 C2 1.378(4) .
C1 C4 1.406(4) .
C2 C3 1.332(4) .
C2 H2A 0.9300 .
C3 H3A 0.9300 .
C4 H4A 0.9300 .
C5 C7 1.498(5) .
C5 C6 1.510(4) .
C5 H5A 0.9800 .
C6 H6A 0.9600 .
C6 H6B 0.9600 .
C6 H6C 0.9600 .
C7 H7A 0.9600 .
C7 H7B 0.9600 .
C7 H7C 0.9600 .
C8 C9 1.511(5) .
C8 C10 1.519(4) .
C8 H8A 0.9800 .
C9 H9A 0.9600 .
C9 H9B 0.9600 .
C9 H9C 0.9600 .
C10 H10A 0.9600 .
C10 H10B 0.9600 .
C10 H10C 0.9600 .
C11 C13 1.510(4) .
C11 C12 1.514(4) .
C11 H11A 0.9800 .
C12 H12A 0.9600 .
C12 H12D 0.9600 .
C12 H12B 0.9600 .
C13 H13D 0.9600 .
C13 H13A 0.9600 .
C13 H13B 0.9600 .
